data_7216478
loop_
_publ_author_name
'Wu, Shu-Ting'
'Tang, Hong-Liang'
'Lu, Shu-Mei'
'Ye, Qiao-Yan'
'Huang, Xi-He'
'Huang, Chang-Cang'
'Hu, Xiao-Lin'
'Zheng, Shou-Tian'

_publ_section_title
;
 Delicate modulated assembly of a new kind of trinuclear copper(ii) motif
 governed by N-containing agents
;
_journal_issue 42
_journal_name_full CrystEngComm
_journal_page_first 9792
_journal_paper_doi 10.1039/C4CE00898G
_journal_volume 16
_journal_year 2014
_chemical_formula_sum 'C36 H36 Cu3 N6 O9'
_chemical_formula_weight 887.33
_chemical_name_systematic
; 
 ? 
;
_space_group_IT_number 15
_symmetry_cell_setting monoclinic
_symmetry_space_group_name_Hall '-C 2yc'
_symmetry_space_group_name_H-M 'C 1 2/c 1'
_atom_sites_solution_hydrogens geom
_atom_sites_solution_primary direct
_atom_sites_solution_secondary difmap
_audit_creation_method SHELXL-97
_cell_angle_alpha 90.00
_cell_angle_beta 112.39(3)
_cell_angle_gamma 90.00
_cell_formula_units_Z 8
_cell_length_a 25.985(5)
_cell_length_b 13.713(3)
_cell_length_c 24.798(5)
_cell_measurement_reflns_used 12334
_cell_measurement_temperature 113(2)
_cell_measurement_theta_max 27.5320
_cell_measurement_theta_min 3.1008
_cell_volume 8170(3)
_computing_structure_refinement 'SHELXL-97 (Sheldrick, 1997)'
_computing_structure_solution 'SHELXS-97 (Sheldrick, 1990)'
_diffrn_ambient_temperature 113(2)
_diffrn_measured_fraction_theta_full 0.997
_diffrn_measured_fraction_theta_max 0.997
_diffrn_radiation_monochromator graphite
_diffrn_radiation_source 'fine-focus sealed tube'
_diffrn_radiation_type MoK\a
_diffrn_radiation_wavelength 0.71073
_diffrn_reflns_av_R_equivalents 0.0808
_diffrn_reflns_av_sigmaI/netI 0.0654
_diffrn_reflns_limit_h_max 28
_diffrn_reflns_limit_h_min -30
_diffrn_reflns_limit_k_max 16
_diffrn_reflns_limit_k_min -15
_diffrn_reflns_limit_l_max 29
_diffrn_reflns_limit_l_min -29
_diffrn_reflns_number 27620
_diffrn_reflns_theta_full 24.72
_diffrn_reflns_theta_max 24.72
_diffrn_reflns_theta_min 3.10
_exptl_absorpt_coefficient_mu 1.604
_exptl_absorpt_correction_T_max 1.0000
_exptl_absorpt_correction_T_min 0.7574
_exptl_absorpt_correction_type multi-scan
_exptl_crystal_colour blue
_exptl_crystal_density_diffrn 1.443
_exptl_crystal_density_method 'not measured'
_exptl_crystal_description block
_exptl_crystal_F_000 3624
_exptl_crystal_size_max 0.3
_exptl_crystal_size_mid 0.2
_exptl_crystal_size_min 0.2
_platon_squeeze_details
;
;
_refine_diff_density_max 1.346
_refine_diff_density_min -0.441
_refine_diff_density_rms 0.105
_refine_ls_extinction_method none
_refine_ls_goodness_of_fit_ref 1.136
_refine_ls_hydrogen_treatment mixed
_refine_ls_matrix_type full
_refine_ls_number_parameters 500
_refine_ls_number_reflns 6970
_refine_ls_number_restraints 4
_refine_ls_restrained_S_all 1.136
_refine_ls_R_factor_all 0.0840
_refine_ls_R_factor_gt 0.0746
_refine_ls_shift/su_max 0.000
_refine_ls_shift/su_mean 0.000
_refine_ls_structure_factor_coef Fsqd
_refine_ls_weighting_details 'calc w=1/[\s^2^(Fo^2^)+(0.0583P)^2^+78.2218P] where P=(Fo^2^+2Fc^2^)/3'
_refine_ls_weighting_scheme calc
_refine_ls_wR_factor_gt 0.1692
_refine_ls_wR_factor_ref 0.1755
_reflns_number_gt 6290
_reflns_number_total 6970
_reflns_threshold_expression >2sigma(I)
_cod_data_source_file c4ce00898g2.cif
_cod_data_source_block c2c
_cod_depositor_comments
;
The following automatic conversions were performed:

'_exptl_absorpt_correction_type' value 'Multi-scan' changed to
'multi-scan' according to
/usr/data/users/saulius/crontab/automatic-downloads/rss-feeds/RSC/lib/dictionaries/cif_core.dic
dictionary named 'cif_core.dic' version 2.4.2 from 2011-04-26.

Automatic conversion script
Id: cif_fix_values 2281 2013-09-26 08:29:07Z andrius 

 Adding full bibliography for 7216478--7216482.cif.
;
_cod_original_sg_symbol_H-M C2/c
_cod_database_code 7216478

loop_
_symmetry_equiv_pos_as_xyz
'x, y, z'
'-x, y, -z+1/2'
'x+1/2, y+1/2, z'
'-x+1/2, y+1/2, -z+1/2'
'-x, -y, -z'
'x, -y, z-1/2'
'-x+1/2, -y+1/2, -z'
'x+1/2, -y+1/2, z-1/2'

loop_
_atom_site_label
_atom_site_type_symbol
_atom_site_fract_x
_atom_site_fract_y
_atom_site_fract_z
_atom_site_U_iso_or_equiv
_atom_site_adp_type
_atom_site_occupancy
_atom_site_symmetry_multiplicity
_atom_site_calc_flag
_atom_site_refinement_flags
Cu1 Cu 0.23432(3) 0.86007(6) 0.44829(3) 0.0264(2) Uani 1 1 d .
Cu2 Cu 0.19568(3) 0.79624(5) 0.25558(3) 0.0237(2) Uani 1 1 d .
Cu3 Cu 0.25149(3) 0.74716(6) 0.10348(3) 0.0236(2) Uani 1 1 d .
O1W O 0.2958(2) 0.6923(4) 0.06430(19) 0.0344(11) Uani 1 1 d D
O1 O 0.18412(18) 0.7823(3) 0.46969(18) 0.0271(10) Uani 1 1 d .
O1S O 0.16039(19) 1.0106(3) 0.4167(2) 0.0350(11) Uani 1 1 d .
O2 O 0.28882(18) 0.9166(3) 0.41872(18) 0.0301(10) Uani 1 1 d .
O3 O 0.14018(18) 0.7569(3) 0.28506(18) 0.0293(10) Uani 1 1 d .
O4 O 0.13944(17) 0.8148(3) 0.17797(18) 0.0252(9) Uani 1 1 d .
O5 O 0.30467(17) 0.6999(3) 0.17833(17) 0.0252(10) Uani 1 1 d .
O6 O 0.18979(17) 0.7745(4) 0.03330(18) 0.0319(11) Uani 1 1 d .
O7 O 0.29260(19) 1.0812(3) 0.6122(2) 0.0327(11) Uani 1 1 d .
N1 N 0.2070(2) 0.8041(4) 0.3716(2) 0.0242(11) Uani 1 1 d .
N1S N 0.0708(4) 0.9771(6) 0.3874(5) 0.082(3) Uani 1 1 d .
N2 N 0.2367(2) 0.8310(4) 0.3368(2) 0.0257(12) Uani 1 1 d .
N3 N 0.24244(19) 0.7698(3) 0.2113(2) 0.0181(10) Uani 1 1 d .
N4 N 0.2120(2) 0.7840(4) 0.1508(2) 0.0216(11) Uani 1 1 d .
N5 N 0.2685(2) 0.9263(4) 0.5269(2) 0.0259(12) Uani 1 1 d D
H1 H 0.289(2) 0.880(3) 0.550(2) 0.023(17) Uiso 1 1 d D
C1 C 0.1373(3) 0.7434(4) 0.4334(3) 0.0266(14) Uani 1 1 d .
C1S C 0.1132(4) 0.9976(6) 0.3772(5) 0.061(3) Uani 1 1 d .
C2 C 0.0992(3) 0.7038(5) 0.4559(3) 0.0285(15) Uani 1 1 d .
H2 H 0.1091 0.7037 0.4970 0.034 Uiso 1 1 calc R
C2S C 0.0755(4) 0.9584(7) 0.4455(4) 0.068(3) Uani 1 1 d .
H2S1 H 0.0817 0.8885 0.4538 0.102 Uiso 1 1 calc R
H2S2 H 0.0412 0.9784 0.4500 0.102 Uiso 1 1 calc R
H2S3 H 0.1070 0.9952 0.4727 0.102 Uiso 1 1 calc R
C3 C 0.0488(3) 0.6657(5) 0.4213(3) 0.0354(16) Uani 1 1 d .
H3 H 0.0247 0.6410 0.4387 0.043 Uiso 1 1 calc R
C3S C 0.1078(4) 1.0071(7) 0.3109(4) 0.060(2) Uani 1 1 d .
H3S1 H 0.1445 1.0208 0.3100 0.090 Uiso 1 1 calc R
H3S2 H 0.0822 1.0605 0.2918 0.090 Uiso 1 1 calc R
H3S3 H 0.0935 0.9459 0.2902 0.090 Uiso 1 1 calc R
C4 C 0.0325(3) 0.6624(5) 0.3612(3) 0.0399(18) Uani 1 1 d .
H4 H -0.0029 0.6373 0.3371 0.048 Uiso 1 1 calc R
C4S C 0.0154(4) 0.9562(9) 0.3366(6) 0.116(6) Uani 1 1 d .
H4S1 H -0.0155 0.9777 0.3471 0.174 Uiso 1 1 calc R
H4S2 H 0.0121 0.8860 0.3285 0.174 Uiso 1 1 calc R
H4S3 H 0.0143 0.9915 0.3018 0.174 Uiso 1 1 calc R
C5 C 0.0692(3) 0.6969(5) 0.3372(3) 0.0340(16) Uani 1 1 d .
H5 H 0.0586 0.6936 0.2961 0.041 Uiso 1 1 calc R
C6 C 0.1212(3) 0.7363(4) 0.3708(3) 0.0244(13) Uani 1 1 d .
C7 C 0.1576(3) 0.7665(5) 0.3409(3) 0.0256(14) Uani 1 1 d .
C8 C 0.2782(3) 0.8897(5) 0.3660(3) 0.0277(14) Uani 1 1 d .
C9 C 0.3141(3) 0.9275(5) 0.3361(3) 0.0256(14) Uani 1 1 d .
C10 C 0.3178(3) 1.0279(5) 0.3303(3) 0.0298(15) Uani 1 1 d .
H10 H 0.2992 1.0704 0.3473 0.036 Uiso 1 1 calc R
C11 C 0.3483(3) 1.0666(5) 0.3000(3) 0.0358(16) Uani 1 1 d .
H11 H 0.3512 1.1353 0.2969 0.043 Uiso 1 1 calc R
C12 C 0.3745(3) 1.0053(5) 0.2744(3) 0.0352(16) Uani 1 1 d .
H12 H 0.3935 1.0315 0.2517 0.042 Uiso 1 1 calc R
C13 C 0.3730(3) 0.9042(5) 0.2819(3) 0.0291(15) Uani 1 1 d .
H13 H 0.3923 0.8622 0.2655 0.035 Uiso 1 1 calc R
C14 C 0.3432(2) 0.8649(4) 0.3132(3) 0.0214(13) Uani 1 1 d .
C15 C 0.3472(2) 0.7576(4) 0.3250(3) 0.0213(13) Uani 1 1 d .
C16 C 0.3785(3) 0.7238(5) 0.3804(3) 0.0293(15) Uani 1 1 d .
H16 H 0.3944 0.7692 0.4113 0.035 Uiso 1 1 calc R
C17 C 0.3869(3) 0.6242(5) 0.3917(3) 0.0325(16) Uani 1 1 d .
H17 H 0.4081 0.6017 0.4300 0.039 Uiso 1 1 calc R
C18 C 0.3639(3) 0.5578(5) 0.3463(3) 0.0273(14) Uani 1 1 d .
H18 H 0.3697 0.4898 0.3535 0.033 Uiso 1 1 calc R
C19 C 0.3329(3) 0.5908(4) 0.2909(3) 0.0243(13) Uani 1 1 d .
H19 H 0.3176 0.5453 0.2599 0.029 Uiso 1 1 calc R
C20 C 0.3236(2) 0.6904(4) 0.2798(2) 0.0189(12) Uani 1 1 d .
C21 C 0.2889(2) 0.7228(4) 0.2198(3) 0.0205(13) Uani 1 1 d .
C22 C 0.1587(3) 0.8028(4) 0.1378(3) 0.0244(14) Uani 1 1 d .
C23 C 0.1211(3) 0.8066(5) 0.0763(3) 0.0261(14) Uani 1 1 d .
C24 C 0.0639(3) 0.8199(5) 0.0652(3) 0.0312(15) Uani 1 1 d .
H24 H 0.0528 0.8305 0.0971 0.037 Uiso 1 1 calc R
C25 C 0.0239(3) 0.8179(5) 0.0096(3) 0.0368(17) Uani 1 1 d .
H25 H -0.0143 0.8249 0.0031 0.044 Uiso 1 1 calc R
C26 C 0.0406(3) 0.8056(5) -0.0373(3) 0.0373(17) Uani 1 1 d .
H26 H 0.0136 0.8065 -0.0761 0.045 Uiso 1 1 calc R
C27 C 0.0954(3) 0.7923(5) -0.0279(3) 0.0355(17) Uani 1 1 d .
H27 H 0.1055 0.7838 -0.0606 0.043 Uiso 1 1 calc R
C28 C 0.1374(3) 0.7905(5) 0.0280(3) 0.0270(14) Uani 1 1 d .
C29 C 0.3041(3) 1.0101(5) 0.5276(3) 0.0311(15) Uani 1 1 d .
H29A H 0.2813 1.0609 0.5008 0.037 Uiso 1 1 calc R
H29B H 0.3330 0.9889 0.5132 0.037 Uiso 1 1 calc R
C30 C 0.3320(3) 1.0533(6) 0.5881(3) 0.0369(17) Uani 1 1 d .
H30A H 0.3579 1.0047 0.6140 0.044 Uiso 1 1 calc R
H30B H 0.3541 1.1110 0.5861 0.044 Uiso 1 1 calc R
C31 C 0.2599(3) 0.9988(5) 0.6151(3) 0.0345(16) Uani 1 1 d .
H31A H 0.2327 1.0192 0.6321 0.041 Uiso 1 1 calc R
H31B H 0.2845 0.9487 0.6410 0.041 Uiso 1 1 calc R
C32 C 0.2293(3) 0.9554(5) 0.5553(3) 0.0300(15) Uani 1 1 d .
H32A H 0.2081 0.8974 0.5590 0.036 Uiso 1 1 calc R
H32B H 0.2023 1.0037 0.5305 0.036 Uiso 1 1 calc R
H1WA H 0.307(3) 0.635(2) 0.073(3) 0.036 Uiso 1 1 d D
H1WB H 0.300(3) 0.703(4) 0.0329(17) 0.036 Uiso 1 1 d D

loop_
_atom_site_aniso_label
_atom_site_aniso_U_11
_atom_site_aniso_U_22
_atom_site_aniso_U_33
_atom_site_aniso_U_23
_atom_site_aniso_U_13
_atom_site_aniso_U_12
Cu1 0.0323(4) 0.0283(4) 0.0239(4) -0.0069(3) 0.0168(4) -0.0070(3)
Cu2 0.0273(4) 0.0260(4) 0.0212(4) -0.0030(3) 0.0131(3) -0.0019(3)
Cu3 0.0246(4) 0.0317(4) 0.0150(4) 0.0022(3) 0.0083(3) 0.0031(3)
O1W 0.047(3) 0.042(3) 0.019(2) 0.007(2) 0.017(2) 0.015(2)
O1 0.031(2) 0.032(2) 0.023(2) -0.0031(19) 0.015(2) -0.004(2)
O1S 0.030(3) 0.034(3) 0.041(3) 0.006(2) 0.013(2) -0.005(2)
O2 0.034(3) 0.036(3) 0.025(2) -0.010(2) 0.016(2) -0.012(2)
O3 0.030(2) 0.038(3) 0.024(2) -0.009(2) 0.014(2) -0.006(2)
O4 0.027(2) 0.026(2) 0.026(2) -0.0009(19) 0.0127(19) 0.0017(19)
O5 0.032(2) 0.034(2) 0.014(2) 0.0016(18) 0.0135(19) 0.008(2)
O6 0.024(2) 0.055(3) 0.018(2) -0.001(2) 0.0092(19) 0.003(2)
O7 0.035(3) 0.032(3) 0.034(3) -0.011(2) 0.017(2) -0.005(2)
N1 0.024(3) 0.025(3) 0.031(3) -0.003(2) 0.019(2) -0.006(2)
N1S 0.077(6) 0.044(5) 0.137(9) 0.022(5) 0.053(6) 0.007(4)
N2 0.024(3) 0.031(3) 0.030(3) -0.005(2) 0.019(2) -0.004(2)
N3 0.018(2) 0.024(3) 0.012(2) 0.000(2) 0.005(2) -0.001(2)
N4 0.026(3) 0.022(3) 0.014(2) 0.001(2) 0.004(2) -0.001(2)
N5 0.028(3) 0.027(3) 0.025(3) 0.001(2) 0.011(2) 0.006(2)
C1 0.033(4) 0.022(3) 0.029(3) -0.004(3) 0.017(3) 0.003(3)
C1S 0.051(6) 0.033(4) 0.110(8) 0.008(5) 0.043(6) 0.013(4)
C2 0.040(4) 0.028(3) 0.028(3) 0.006(3) 0.024(3) 0.001(3)
C2S 0.083(7) 0.057(6) 0.088(7) 0.026(5) 0.061(6) 0.008(5)
C3 0.037(4) 0.039(4) 0.040(4) 0.001(3) 0.026(3) -0.006(3)
C3S 0.048(5) 0.066(6) 0.058(6) 0.020(5) 0.012(4) -0.004(4)
C4 0.034(4) 0.045(4) 0.047(4) -0.002(4) 0.022(4) -0.012(3)
C4S 0.034(5) 0.095(9) 0.174(13) 0.061(9) -0.010(7) -0.007(6)
C5 0.033(4) 0.037(4) 0.032(4) -0.006(3) 0.012(3) -0.006(3)
C6 0.028(3) 0.025(3) 0.026(3) -0.002(3) 0.017(3) -0.001(3)
C7 0.027(3) 0.024(3) 0.031(4) 0.000(3) 0.016(3) 0.001(3)
C8 0.032(4) 0.030(3) 0.026(3) -0.004(3) 0.017(3) 0.004(3)
C9 0.031(3) 0.025(3) 0.024(3) -0.001(3) 0.014(3) -0.006(3)
C10 0.038(4) 0.021(3) 0.034(4) 0.001(3) 0.018(3) 0.008(3)
C11 0.050(4) 0.019(3) 0.047(4) 0.001(3) 0.028(4) -0.001(3)
C12 0.041(4) 0.035(4) 0.040(4) 0.005(3) 0.027(3) -0.004(3)
C13 0.038(4) 0.027(3) 0.032(4) -0.003(3) 0.023(3) -0.001(3)
C14 0.023(3) 0.022(3) 0.021(3) -0.004(3) 0.010(3) -0.007(3)
C15 0.023(3) 0.022(3) 0.025(3) 0.001(3) 0.016(3) 0.003(3)
C16 0.032(4) 0.030(3) 0.022(3) -0.003(3) 0.006(3) -0.002(3)
C17 0.032(4) 0.033(4) 0.025(3) 0.006(3) 0.004(3) -0.002(3)
C18 0.031(3) 0.024(3) 0.028(3) 0.003(3) 0.012(3) -0.001(3)
C19 0.027(3) 0.022(3) 0.023(3) -0.002(3) 0.009(3) 0.002(3)
C20 0.023(3) 0.024(3) 0.013(3) 0.003(2) 0.011(2) 0.002(3)
C21 0.027(3) 0.015(3) 0.021(3) -0.002(2) 0.010(3) -0.006(3)
C22 0.027(3) 0.023(3) 0.024(3) 0.006(3) 0.011(3) 0.000(3)
C23 0.023(3) 0.025(3) 0.030(3) 0.005(3) 0.010(3) 0.003(3)
C24 0.025(3) 0.041(4) 0.028(4) 0.001(3) 0.011(3) 0.006(3)
C25 0.027(4) 0.042(4) 0.037(4) 0.007(3) 0.008(3) 0.000(3)
C26 0.031(4) 0.048(4) 0.028(4) 0.003(3) 0.006(3) -0.009(3)
C27 0.035(4) 0.048(4) 0.022(3) 0.003(3) 0.010(3) -0.006(3)
C28 0.028(3) 0.029(3) 0.023(3) 0.007(3) 0.009(3) -0.002(3)
C29 0.031(4) 0.035(4) 0.032(4) -0.006(3) 0.017(3) -0.005(3)
C30 0.027(4) 0.043(4) 0.038(4) -0.017(3) 0.009(3) -0.004(3)
C31 0.048(4) 0.035(4) 0.028(4) -0.002(3) 0.024(3) 0.002(3)
C32 0.030(4) 0.035(4) 0.028(3) -0.001(3) 0.015(3) -0.001(3)

loop_
_atom_type_symbol
_atom_type_description
_atom_type_scat_dispersion_real
_atom_type_scat_dispersion_imag
_atom_type_scat_source
C C 0.0033 0.0016 'International Tables Vol C Tables 4.2.6.8 and 6.1.1.4'
H H 0.0000 0.0000 'International Tables Vol C Tables 4.2.6.8 and 6.1.1.4'
N N 0.0061 0.0033 'International Tables Vol C Tables 4.2.6.8 and 6.1.1.4'
O O 0.0106 0.0060 'International Tables Vol C Tables 4.2.6.8 and 6.1.1.4'
Cu Cu 0.3201 1.2651 'International Tables Vol C Tables 4.2.6.8 and 6.1.1.4'

loop_
_geom_angle_atom_site_label_1
_geom_angle_atom_site_label_2
_geom_angle_atom_site_label_3
_geom_angle
O1 Cu1 N1 91.03(19)
O1 Cu1 O2 168.58(18)
N1 Cu1 O2 80.60(19)
O1 Cu1 N5 94.5(2)
N1 Cu1 N5 174.5(2)
O2 Cu1 N5 93.89(19)
O3 Cu2 O4 91.34(18)
O3 Cu2 N2 82.51(19)
O4 Cu2 N2 154.7(2)
O3 Cu2 N3 151.13(19)
O4 Cu2 N3 82.07(18)
N2 Cu2 N3 114.4(2)
N4 Cu3 O6 92.72(19)
N4 Cu3 O1W 170.6(2)
O6 Cu3 O1W 94.19(19)
N4 Cu3 O5 81.63(19)
O6 Cu3 O5 168.33(19)
O1W Cu3 O5 90.42(18)
Cu3 O1W H1WA 117(4)
Cu3 O1W H1WB 135(4)
H1WA O1W H1WB 105(3)
C1 O1 Cu1 125.9(4)
C8 O2 Cu1 110.9(4)
C7 O3 Cu2 111.8(4)
C22 O4 Cu2 112.5(4)
C21 O5 Cu3 110.8(4)
C28 O6 Cu3 126.5(4)
C30 O7 C31 110.2(5)
C7 N1 N2 112.9(5)
C7 N1 Cu1 129.6(4)
N2 N1 Cu1 114.8(4)
C1S N1S C2S 120.1(10)
C1S N1S C4S 119.9(11)
C2S N1S C4S 119.3(9)
C8 N2 N1 110.4(5)
C8 N2 Cu2 136.7(4)
N1 N2 Cu2 111.0(4)
C21 N3 N4 110.2(5)
C21 N3 Cu2 137.0(4)
N4 N3 Cu2 110.7(3)
C22 N4 N3 113.3(5)
C22 N4 Cu3 131.6(4)
N3 N4 Cu3 113.7(4)
C29 N5 C32 109.0(5)
C29 N5 Cu1 113.8(4)
C32 N5 Cu1 116.5(4)
C29 N5 H1 109(4)
C32 N5 H1 103(4)
Cu1 N5 H1 104(4)
O1 C1 C2 119.1(6)
O1 C1 C6 124.9(6)
C2 C1 C6 116.0(6)
N1S C1S O1S 123.3(11)
N1S C1S C3S 119.1(10)
O1S C1S C3S 117.6(7)
C3 C2 C1 122.9(6)
C3 C2 H2 118.5
C1 C2 H2 118.5
N1S C2S H2S1 109.5
N1S C2S H2S2 109.5
H2S1 C2S H2S2 109.5
N1S C2S H2S3 109.5
H2S1 C2S H2S3 109.5
H2S2 C2S H2S3 109.5
C2 C3 C4 121.1(6)
C2 C3 H3 119.4
C4 C3 H3 119.4
C1S C3S H3S1 109.5
C1S C3S H3S2 109.5
H3S1 C3S H3S2 109.5
C1S C3S H3S3 109.5
H3S1 C3S H3S3 109.5
H3S2 C3S H3S3 109.5
C5 C4 C3 118.0(7)
C5 C4 H4 121.0
C3 C4 H4 121.0
N1S C4S H4S1 109.5
N1S C4S H4S2 109.5
H4S1 C4S H4S2 109.5
N1S C4S H4S3 109.5
H4S1 C4S H4S3 109.5
H4S2 C4S H4S3 109.5
C4 C5 C6 123.0(7)
C4 C5 H5 118.5
C6 C5 H5 118.5
C5 C6 C1 118.8(6)
C5 C6 C7 118.1(6)
C1 C6 C7 123.0(6)
O3 C7 N1 121.6(6)
O3 C7 C6 119.0(6)
N1 C7 C6 119.5(6)
O2 C8 N2 123.2(6)
O2 C8 C9 118.3(6)
N2 C8 C9 118.5(5)
C10 C9 C14 119.9(6)
C10 C9 C8 118.4(6)
C14 C9 C8 121.7(5)
C11 C10 C9 120.5(6)
C11 C10 H10 119.7
C9 C10 H10 119.7
C12 C11 C10 120.0(6)
C12 C11 H11 120.0
C10 C11 H11 120.0
C11 C12 C13 119.9(6)
C11 C12 H12 120.1
C13 C12 H12 120.1
C14 C13 C12 120.4(6)
C14 C13 H13 119.8
C12 C13 H13 119.8
C13 C14 C9 119.1(6)
C13 C14 C15 118.5(5)
C9 C14 C15 122.2(5)
C16 C15 C20 119.1(6)
C16 C15 C14 119.7(6)
C20 C15 C14 121.0(5)
C15 C16 C17 121.0(6)
C15 C16 H16 119.5
C17 C16 H16 119.5
C18 C17 C16 119.5(6)
C18 C17 H17 120.3
C16 C17 H17 120.3
C19 C18 C17 120.0(6)
C19 C18 H18 120.0
C17 C18 H18 120.0
C18 C19 C20 120.5(6)
C18 C19 H19 119.7
C20 C19 H19 119.7
C19 C20 C15 119.9(5)
C19 C20 C21 118.8(5)
C15 C20 C21 121.3(5)
O5 C21 N3 123.2(5)
O5 C21 C20 118.3(5)
N3 C21 C20 118.5(5)
O4 C22 N4 121.2(6)
O4 C22 C23 119.9(5)
N4 C22 C23 118.8(5)
C24 C23 C28 118.6(6)
C24 C23 C22 116.3(6)
C28 C23 C22 124.9(6)
C25 C24 C23 121.9(6)
C25 C24 H24 119.0
C23 C24 H24 119.0
C24 C25 C26 118.8(6)
C24 C25 H25 120.6
C26 C25 H25 120.6
C27 C26 C25 120.5(7)
C27 C26 H26 119.8
C25 C26 H26 119.8
C26 C27 C28 122.8(6)
C26 C27 H27 118.6
C28 C27 H27 118.6
O6 C28 C27 118.7(6)
O6 C28 C23 124.0(6)
C27 C28 C23 117.3(6)
N5 C29 C30 112.2(5)
N5 C29 H29A 109.2
C30 C29 H29A 109.2
N5 C29 H29B 109.2
C30 C29 H29B 109.2
H29A C29 H29B 107.9
O7 C30 C29 111.8(5)
O7 C30 H30A 109.3
C29 C30 H30A 109.3
O7 C30 H30B 109.3
C29 C30 H30B 109.3
H30A C30 H30B 107.9
O7 C31 C32 111.2(5)
O7 C31 H31A 109.4
C32 C31 H31A 109.4
O7 C31 H31B 109.4
C32 C31 H31B 109.4
H31A C31 H31B 108.0
N5 C32 C31 111.5(5)
N5 C32 H32A 109.3
C31 C32 H32A 109.3
N5 C32 H32B 109.3
C31 C32 H32B 109.3
H32A C32 H32B 108.0

loop_
_geom_bond_atom_site_label_1
_geom_bond_atom_site_label_2
_geom_bond_distance
Cu1 O1 1.910(4)
Cu1 N1 1.919(5)
Cu1 O2 1.984(4)
Cu1 N5 2.024(5)
Cu2 O3 1.926(4)
Cu2 O4 1.940(4)
Cu2 N2 1.946(5)
Cu2 N3 1.957(5)
Cu3 N4 1.898(5)
Cu3 O6 1.901(4)
Cu3 O1W 1.920(4)
Cu3 O5 1.955(4)
O1W H1WA 0.839(10)
O1W H1WB 0.839(10)
O1 C1 1.320(8)
O1S C1S 1.257(11)
O2 C8 1.285(7)
O3 C7 1.290(7)
O4 C22 1.285(7)
O5 C21 1.281(7)
O6 C28 1.335(8)
O7 C30 1.421(8)
O7 C31 1.432(8)
N1 C7 1.322(8)
N1 N2 1.407(7)
N1S C1S 1.252(11)
N1S C2S 1.422(13)
N1S C4S 1.536(14)
N2 C8 1.319(8)
N3 C21 1.314(8)
N3 N4 1.419(6)
N4 C22 1.321(8)
N5 C29 1.472(8)
N5 C32 1.497(8)
N5 H1 0.88(2)
C1 C2 1.417(9)
C1 C6 1.449(9)
C1S C3S 1.603(13)
C2 C3 1.367(10)
C2 H2 0.9500
C2S H2S1 0.9800
C2S H2S2 0.9800
C2S H2S3 0.9800
C3 C4 1.387(10)
C3 H3 0.9500
C3S H3S1 0.9800
C3S H3S2 0.9800
C3S H3S3 0.9800
C4 C5 1.386(9)
C4 H4 0.9500
C4S H4S1 0.9800
C4S H4S2 0.9800
C4S H4S3 0.9800
C5 C6 1.398(9)
C5 H5 0.9500
C6 C7 1.464(8)
C8 C9 1.489(8)
C9 C10 1.391(9)
C9 C14 1.399(8)
C10 C11 1.390(9)
C10 H10 0.9500
C11 C12 1.380(9)
C11 H11 0.9500
C12 C13 1.400(9)
C12 H12 0.9500
C13 C14 1.397(8)
C13 H13 0.9500
C14 C15 1.495(8)
C15 C16 1.383(9)
C15 C20 1.399(8)
C16 C17 1.396(9)
C16 H16 0.9500
C17 C18 1.393(9)
C17 H17 0.9500
C18 C19 1.379(9)
C18 H18 0.9500
C19 C20 1.396(8)
C19 H19 0.9500
C20 C21 1.485(8)
C22 C23 1.465(9)
C23 C24 1.417(9)
C23 C28 1.432(9)
C24 C25 1.375(9)
C24 H24 0.9500
C25 C26 1.398(10)
C25 H25 0.9500
C26 C27 1.365(10)
C26 H26 0.9500
C27 C28 1.400(9)
C27 H27 0.9500
C29 C30 1.517(9)
C29 H29A 0.9900
C29 H29B 0.9900
C30 H30A 0.9900
C30 H30B 0.9900
C31 C32 1.513(9)
C31 H31A 0.9900
C31 H31B 0.9900
C32 H32A 0.9900
C32 H32B 0.9900

loop_
_geom_hbond_atom_site_label_D
_geom_hbond_atom_site_label_H
_geom_hbond_atom_site_label_A
_geom_hbond_distance_DH
_geom_hbond_distance_HA
_geom_hbond_distance_DA
_geom_hbond_angle_DHA
_geom_hbond_site_symmetry_A
N5 H1 O1 0.88(2) 2.44(5) 3.103(7) 132(5) 7_566
O1W H1WA O1S 0.839(10) 1.876(18) 2.704(7) 169(6) 4_545
O1W H1WB O6 0.839(10) 1.788(12) 2.626(6) 178(7) 7_565

loop_
_platon_squeeze_void_nr
_platon_squeeze_void_average_x
_platon_squeeze_void_average_y
_platon_squeeze_void_average_z
_platon_squeeze_void_volume
_platon_squeeze_void_count_electrons
_platon_squeeze_void_content
1 0.500 0.000 0.040 661 122 ' '
2 0.000 0.500 0.188 661 122 ' '
